data_2312138
loop_
_publ_author_name
'Pavlyuk, Nazar'
'Dmytriv, Grygoriy'
'Pavlyuk, Volodymyr'
'Ciesielski, Wojciech'
'Rozdzynska-Kielbik, Beata'
'Indris, Sylvio'
'Ehrenberg, Helmut'

_publ_section_title
;
 A new ternary derivative of the Laves phases in the Mg-Co-Ga system.
;
_journal_issue 4
_journal_name_full 'Acta crystallographica Section B, Structural science, crystal engineering and materials'
_journal_paper_doi 10.1107/S2052520623004511
_journal_volume 79
_journal_year 2023
_chemical_formula_moiety '0.011(Ga8), 0.012(Ga8), 0.012(Ga8), 0.18(Ga0.20), 0.155(Ga), Co'
_chemical_formula_sum 'Co Ga0.52 Mg0.74'
_chemical_formula_weight 112.70
_space_group_crystal_system orthorhombic
_space_group_IT_number 63
_space_group_name_Hall '-C 2c 2'
_space_group_name_H-M_alt 'C m c m'
_audit_creation_method SHELXL-2014/7
_cell_angle_alpha 90
_cell_angle_beta 90
_cell_angle_gamma 90
_cell_formula_units_Z 32
_cell_length_a 4.9868(9)
_cell_length_b 25.959(4)
_cell_length_c 8.0508(11)
_cell_measurement_reflns_used 640
_cell_measurement_temperature 293(2)
_cell_measurement_theta_max 26.370
_cell_measurement_theta_min 2.977
_cell_volume 1042.2(3)
_computing_cell_refinement 'CrysAlis CCD (Oxford Diffraction, 2008)'
_computing_data_collection 'CrysAlis CCD (Oxford Diffraction, 2008)'
_computing_data_reduction 'CrysAlis RED (Oxford Diffraction, 2008)'
_computing_molecular_graphics 'DIAMOND (Brandenburg, 2006)'
_computing_publication_material 'SHELXL-2014/7 (Sheldrick, 2014)'
_computing_structure_refinement 'SHELXL-2014/7 (Sheldrick, 2014)'
_computing_structure_solution 'SHELXS-2014/7 (Sheldrick, 2014)'
_diffrn_ambient_temperature 293(2)
_diffrn_measured_fraction_theta_full 0.998
_diffrn_measured_fraction_theta_max 0.998
_diffrn_measurement_device_type 'Oxford Diffraction Xcalibur3 CCD'
_diffrn_measurement_method '\w scans'
_diffrn_radiation_type MoK\a
_diffrn_radiation_wavelength 0.71073
_diffrn_reflns_av_R_equivalents 0.0925
_diffrn_reflns_av_unetI/netI 0.0587
_diffrn_reflns_Laue_measured_fraction_full 0.998
_diffrn_reflns_Laue_measured_fraction_max 0.998
_diffrn_reflns_limit_h_max 6
_diffrn_reflns_limit_h_min -6
_diffrn_reflns_limit_k_max 32
_diffrn_reflns_limit_k_min -32
_diffrn_reflns_limit_l_max 10
_diffrn_reflns_limit_l_min -10
_diffrn_reflns_number 6142
_diffrn_reflns_point_group_measured_fraction_full 0.998
_diffrn_reflns_point_group_measured_fraction_max 0.998
_diffrn_reflns_theta_full 25.242
_diffrn_reflns_theta_max 26.370
_diffrn_reflns_theta_min 2.977
_diffrn_source 'fine-focus sealed tube'
_exptl_absorpt_coefficient_mu 23.121
_exptl_absorpt_correction_T_max 0.630
_exptl_absorpt_correction_T_min 0.343
_exptl_absorpt_correction_type analytical
_exptl_absorpt_process_details '(CrysAlis RED; Oxford Diffraction, 2008)'
_exptl_crystal_colour 'metallic grey'
_exptl_crystal_density_diffrn 5.746
_exptl_crystal_density_meas 5.73(2)
_exptl_crystal_density_method volumetric
_exptl_crystal_description prism
_exptl_crystal_F_000 1657.1
_exptl_crystal_size_max 0.050
_exptl_crystal_size_mid 0.040
_exptl_crystal_size_min 0.020
_refine_diff_density_max 2.357
_refine_diff_density_min -1.019
_refine_diff_density_rms 0.459
_refine_ls_extinction_method none
_refine_ls_goodness_of_fit_ref 0.903
_refine_ls_matrix_type full
_refine_ls_number_parameters 56
_refine_ls_number_reflns 640
_refine_ls_number_restraints 0
_refine_ls_restrained_S_all 0.903
_refine_ls_R_factor_all 0.0786
_refine_ls_R_factor_gt 0.0338
_refine_ls_shift/su_max 0.001
_refine_ls_shift/su_mean 0.000
_refine_ls_structure_factor_coef Fsqd
_refine_ls_weighting_details 'w=1/[\s^2^(Fo^2^)+(0.0340P)^2^] where P=(Fo^2^+2Fc^2^)/3'
_refine_ls_weighting_scheme calc
_refine_ls_wR_factor_gt 0.0622
_refine_ls_wR_factor_ref 0.0886
_reflns_Friedel_coverage 0.000
_reflns_number_gt 196
_reflns_number_total 640
_reflns_threshold_expression 'I > 2\s(I)'
_cod_data_source_file ra5132sup1.cif
_cod_data_source_block II-Mg0.74CoGa0.52
_cod_database_code 2312138
_shelx_shelxl_version_number 2014/7
_shelx_space_group_comment
;
The symmetry employed for this shelxl refinement is uniquely defined
by the following loop, which should always be used as a source of
symmetry information in preference to the above space-group names.
They are only intended as comments.
;

loop_
_space_group_symop_operation_xyz
'x, y, z'
'-x, -y, z+1/2'
'x, -y, -z'
'-x, y, -z+1/2'
'x+1/2, y+1/2, z'
'-x+1/2, -y+1/2, z+1/2'
'x+1/2, -y+1/2, -z'
'-x+1/2, y+1/2, -z+1/2'
'-x, -y, -z'
'x, y, -z-1/2'
'-x, y, z'
'x, -y, z-1/2'
'-x+1/2, -y+1/2, -z'
'x+1/2, y+1/2, -z-1/2'
'-x+1/2, y+1/2, z'
'x+1/2, -y+1/2, z-1/2'

loop_
_atom_site_label
_atom_site_type_symbol
_atom_site_fract_x
_atom_site_fract_y
_atom_site_fract_z
_atom_site_U_iso_or_equiv
_atom_site_adp_type
_atom_site_occupancy
_atom_site_site_symmetry_order
_atom_site_calc_flag
_atom_site_refinement_flags_posn
_atom_site_refinement_flags_adp
_atom_site_refinement_flags_occupancy
_atom_site_disorder_assembly
_atom_site_disorder_group
Co1 Co 0.0000 0.60972(10) 0.2500 0.0069(8) Uani 0.68 4 d S T P . .
Ga1 Ga 0.0000 0.60972(10) 0.2500 0.0069(8) Uani 0.32 4 d S T P . .
Co2 Co 0.0000 0.94270(11) 0.2500 0.0052(8) Uani 0.8 4 d S T P . .
Ga2 Ga 0.0000 0.94270(11) 0.2500 0.0052(8) Uani 0.2 4 d S T P . .
Co3 Co 0.0000 0.27584(11) 0.2500 0.0069(7) Uani 0.68 4 d S T P . .
Ga3 Ga 0.0000 0.27584(11) 0.2500 0.0069(7) Uani 0.32 4 d S T P . .
Co4 Co 0.0000 0.0000 0.0000 0.0062(7) Uani 0.68 4 d S T P . .
Ga4 Ga 0.0000 0.0000 0.0000 0.0062(7) Uani 0.32 4 d S T P . .
Co5 Co 0.0000 0.33331(8) -0.0006(2) 0.0074(4) Uani 0.7 2 d S T P . .
Ga5 Ga 0.0000 0.33331(8) -0.0006(2) 0.0074(4) Uani 0.3 2 d S T P . .
Co6 Co 0.2570(5) 0.02856(7) 0.2500 0.0072(5) Uani 0.64 2 d S T P . .
Ga6 Ga 0.2570(5) 0.02856(7) 0.2500 0.0072(5) Uani 0.36 2 d S T P . .
Co7 Co 0.2580(4) 0.36201(7) 0.2500 0.0075(6) Uani 0.62 2 d S T P . .
Ga7 Ga 0.2580(4) 0.36201(7) 0.2500 0.0075(6) Uani 0.38 2 d S T P . .
Co8 Co 0.2429(4) 0.19529(7) 0.2500 0.0074(5) Uani 0.62 2 d S T P . .
Ga8 Ga 0.2429(4) 0.19529(7) 0.2500 0.0074(5) Uani 0.38 2 d S T P . .
Mg1 Mg 0.0000 0.11103(16) 0.0649(8) 0.0043(13) Uani 1 2 d S T P . .
Mg2 Mg 0.0000 0.44471(17) 0.0654(7) 0.0066(13) Uani 1 2 d S T P . .
Mg Mg 0.0000 0.22209(17) 0.5662(6) 0.0095(11) Uiso 0.94 2 d S . P . .
Ga Ga 0.0000 0.22209(17) 0.5662(6) 0.0095(11) Uiso 0.06 2 d S . P . .

loop_
_atom_site_aniso_label
_atom_site_aniso_U_11
_atom_site_aniso_U_22
_atom_site_aniso_U_33
_atom_site_aniso_U_23
_atom_site_aniso_U_13
_atom_site_aniso_U_12
Co1 0.004(2) 0.0113(17) 0.0053(17) 0.000 0.000 0.000
Ga1 0.004(2) 0.0113(17) 0.0053(17) 0.000 0.000 0.000
Co2 0.004(2) 0.0069(17) 0.0047(15) 0.000 0.000 0.000
Ga2 0.004(2) 0.0069(17) 0.0047(15) 0.000 0.000 0.000
Co3 0.010(2) 0.0055(14) 0.0047(16) 0.000 0.000 0.000
Ga3 0.010(2) 0.0055(14) 0.0047(16) 0.000 0.000 0.000
Co4 0.0069(19) 0.0102(15) 0.0024(16) 0.0001(9) 0.000 0.000
Ga4 0.0069(19) 0.0102(15) 0.0024(16) 0.0001(9) 0.000 0.000
Co5 0.0090(11) 0.0105(8) 0.0026(10) -0.0002(7) 0.000 0.000
Ga5 0.0090(11) 0.0105(8) 0.0026(10) -0.0002(7) 0.000 0.000
Co6 0.0059(13) 0.0092(11) 0.0065(11) 0.000 0.000 0.0009(9)
Ga6 0.0059(13) 0.0092(11) 0.0065(11) 0.000 0.000 0.0009(9)
Co7 0.0057(14) 0.0099(12) 0.0068(12) 0.000 0.000 -0.0028(9)
Ga7 0.0057(14) 0.0099(12) 0.0068(12) 0.000 0.000 -0.0028(9)
Co8 0.0038(14) 0.0103(11) 0.0080(11) 0.000 0.000 0.0019(10)
Ga8 0.0038(14) 0.0103(11) 0.0080(11) 0.000 0.000 0.0019(10)
Mg1 0.004(3) 0.007(2) 0.002(3) 0.001(2) 0.000 0.000
Mg2 0.002(3) 0.007(2) 0.011(3) 0.000(2) 0.000 0.000

loop_
_atom_type_symbol
_atom_type_description
_atom_type_scat_dispersion_real
_atom_type_scat_dispersion_imag
_atom_type_scat_source
Co Co 0.3494 0.9721 'International Tables Vol C Tables 4.2.6.8 and 6.1.1.4'
Ga Ga 0.2307 1.6083 'International Tables Vol C Tables 4.2.6.8 and 6.1.1.4'
Mg Mg 0.0486 0.0363 'International Tables Vol C Tables 4.2.6.8 and 6.1.1.4'

loop_
_geom_angle_atom_site_label_1
_geom_angle_atom_site_label_2
_geom_angle_atom_site_label_3
_geom_angle
_geom_angle_site_symmetry_1
_geom_angle_site_symmetry_3
_geom_angle_publ_flag
Ga6 Co1 Co6 0.0 5_455 5_455 ?
Ga6 Co1 Ga6 59.81(12) 5_455 15 ?
Co6 Co1 Ga6 59.81(12) 5_455 15 ?
Ga6 Co1 Co6 59.8 5_455 15 ?
Co6 Co1 Co6 59.81(12) 5_455 15 ?
Ga6 Co1 Co6 0.0 15 15 ?
Ga6 Co1 Ga5 120.94(5) 5_455 2_565 ?
Co6 Co1 Ga5 120.94(5) 5_455 2_565 ?
Ga6 Co1 Ga5 120.94(5) 15 2_565 ?
Co6 Co1 Ga5 120.94(5) 15 2_565 ?
Ga6 Co1 Co5 120.94(5) 5_455 2_565 ?
Co6 Co1 Co5 120.94(5) 5_455 2_565 ?
Ga6 Co1 Co5 120.94(5) 15 2_565 ?
Co6 Co1 Co5 120.94(5) 15 2_565 ?
Ga5 Co1 Co5 0.0 2_565 2_565 ?
Ga6 Co1 Ga5 120.94(5) 5_455 9_565 ?
Co6 Co1 Ga5 120.94(5) 5_455 9_565 ?
Ga6 Co1 Ga5 120.94(5) 15 9_565 ?
Co6 Co1 Ga5 120.94(5) 15 9_565 ?
Ga5 Co1 Ga5 107.25(14) 2_565 9_565 ?
Co5 Co1 Ga5 107.25(14) 2_565 9_565 ?
Ga6 Co1 Co5 120.94(5) 5_455 9_565 ?
Co6 Co1 Co5 120.94(5) 5_455 9_565 ?
Ga6 Co1 Co5 120.94(5) 15 9_565 ?
Co6 Co1 Co5 120.94(5) 15 9_565 ?
Ga5 Co1 Co5 107.2 2_565 9_565 ?
Co5 Co1 Co5 107.25(14) 2_565 9_565 ?
Ga5 Co1 Co5 0.0 9_565 9_565 ?
Ga6 Co1 Ga8 179.92(7) 5_455 15 ?
Co6 Co1 Ga8 179.92(7) 5_455 15 ?
Ga6 Co1 Ga8 120.11(8) 15 15 ?
Co6 Co1 Ga8 120.11(8) 15 15 ?
Ga5 Co1 Ga8 59.09(7) 2_565 15 ?
Co5 Co1 Ga8 59.09(7) 2_565 15 ?
Ga5 Co1 Ga8 59.09(7) 9_565 15 ?
Co5 Co1 Ga8 59.09(7) 9_565 15 ?
Ga6 Co1 Co8 179.92(7) 5_455 15 ?
Co6 Co1 Co8 179.92(7) 5_455 15 ?
Ga6 Co1 Co8 120.11(8) 15 15 ?
Co6 Co1 Co8 120.11(8) 15 15 ?
Ga5 Co1 Co8 59.09(7) 2_565 15 ?
Co5 Co1 Co8 59.09(7) 2_565 15 ?
Ga5 Co1 Co8 59.09(7) 9_565 15 ?
Co5 Co1 Co8 59.09(7) 9_565 15 ?
Ga8 Co1 Co8 0.0 15 15 ?
Ga6 Co1 Co8 120.11(8) 5_455 5_455 ?
Co6 Co1 Co8 120.11(8) 5_455 5_455 ?
Ga6 Co1 Co8 179.92(7) 15 5_455 ?
Co6 Co1 Co8 179.92(7) 15 5_455 ?
Ga5 Co1 Co8 59.09(7) 2_565 5_455 ?
Co5 Co1 Co8 59.09(7) 2_565 5_455 ?
Ga5 Co1 Co8 59.09(7) 9_565 5_455 ?
Co5 Co1 Co8 59.09(7) 9_565 5_455 ?
Ga8 Co1 Co8 60.0 15 5_455 ?
Co8 Co1 Co8 59.98(10) 15 5_455 ?
Ga6 Co1 Ga8 120.11(8) 5_455 5_455 ?
Co6 Co1 Ga8 120.11(8) 5_455 5_455 ?
Ga6 Co1 Ga8 179.92(7) 15 5_455 ?
Co6 Co1 Ga8 179.92(7) 15 5_455 ?
Ga5 Co1 Ga8 59.09(7) 2_565 5_455 ?
Co5 Co1 Ga8 59.09(7) 2_565 5_455 ?
Ga5 Co1 Ga8 59.09(7) 9_565 5_455 ?
Co5 Co1 Ga8 59.09(7) 9_565 5_455 ?
Ga8 Co1 Ga8 59.98(10) 15 5_455 ?
Co8 Co1 Ga8 59.98(10) 15 5_455 ?
Co8 Co1 Ga8 0.00(8) 5_455 5_455 ?
Ga7 Co2 Co7 0.0 5_455 5_455 ?
Ga7 Co2 Ga7 59.89(11) 5_455 15 ?
Co7 Co2 Ga7 59.89(11) 5_455 15 ?
Ga7 Co2 Co7 59.9 5_455 15 ?
Co7 Co2 Co7 59.89(11) 5_455 15 ?
Ga7 Co2 Co7 0.0 15 15 ?
Ga7 Co2 Ga4 121.00(4) 5_455 2_565 ?
Co7 Co2 Ga4 121.00(4) 5_455 2_565 ?
Ga7 Co2 Ga4 121.00(4) 15 2_565 ?
Co7 Co2 Ga4 121.00(4) 15 2_565 ?
Ga7 Co2 Co4 121.00(4) 5_455 2_565 ?
Co7 Co2 Co4 121.00(4) 5_455 2_565 ?
Ga7 Co2 Co4 121.00(4) 15 2_565 ?
Co7 Co2 Co4 121.00(4) 15 2_565 ?
Ga4 Co2 Co4 0.0 2_565 2_565 ?
Ga7 Co2 Ga4 121.00(4) 5_455 1_565 ?
Co7 Co2 Ga4 121.00(4) 5_455 1_565 ?
Ga7 Co2 Ga4 121.00(4) 15 1_565 ?
Co7 Co2 Ga4 121.00(4) 15 1_565 ?
Ga4 Co2 Ga4 107.06(10) 2_565 1_565 ?
Co4 Co2 Ga4 107.06(10) 2_565 1_565 ?
Ga7 Co2 Co4 121.00(4) 5_455 1_565 ?
Co7 Co2 Co4 121.00(4) 5_455 1_565 ?
Ga7 Co2 Co4 121.00(4) 15 1_565 ?
Co7 Co2 Co4 121.00(4) 15 1_565 ?
Ga4 Co2 Co4 107.1 2_565 1_565 ?
Co4 Co2 Co4 107.06(10) 2_565 1_565 ?
Ga4 Co2 Co4 0.0 1_565 1_565 ?
Ga7 Co2 Ga6 179.95(8) 5_455 1_565 ?
Co7 Co2 Ga6 179.95(8) 5_455 1_565 ?
Ga7 Co2 Ga6 120.15(8) 15 1_565 ?
Co7 Co2 Ga6 120.15(8) 15 1_565 ?
Ga4 Co2 Ga6 58.99(6) 2_565 1_565 ?
Co4 Co2 Ga6 58.99(6) 2_565 1_565 ?
Ga4 Co2 Ga6 58.99(6) 1_565 1_565 ?
Co4 Co2 Ga6 58.99(6) 1_565 1_565 ?
Ga7 Co2 Co6 179.95(8) 5_455 1_565 ?
Co7 Co2 Co6 179.95(8) 5_455 1_565 ?
Ga7 Co2 Co6 120.15(8) 15 1_565 ?
Co7 Co2 Co6 120.15(8) 15 1_565 ?
Ga4 Co2 Co6 58.99(6) 2_565 1_565 ?
Co4 Co2 Co6 58.99(6) 2_565 1_565 ?
Ga4 Co2 Co6 58.99(6) 1_565 1_565 ?
Co4 Co2 Co6 58.99(6) 1_565 1_565 ?
Ga6 Co2 Co6 0.0 1_565 1_565 ?
Ga7 Co2 Co6 120.15(8) 5_455 11_565 ?
Co7 Co2 Co6 120.15(8) 5_455 11_565 ?
Ga7 Co2 Co6 179.95(8) 15 11_565 ?
Co7 Co2 Co6 179.95(8) 15 11_565 ?
Ga4 Co2 Co6 58.99(6) 2_565 11_565 ?
Co4 Co2 Co6 58.99(6) 2_565 11_565 ?
Ga4 Co2 Co6 58.99(6) 1_565 11_565 ?
Co4 Co2 Co6 58.99(6) 1_565 11_565 ?
Ga6 Co2 Co6 59.8 1_565 11_565 ?
Co6 Co2 Co6 59.80(12) 1_565 11_565 ?
Ga7 Co2 Ga6 120.15(8) 5_455 11_565 ?
Co7 Co2 Ga6 120.15(8) 5_455 11_565 ?
Ga7 Co2 Ga6 179.95(8) 15 11_565 ?
Co7 Co2 Ga6 179.95(8) 15 11_565 ?
Ga4 Co2 Ga6 58.99(6) 2_565 11_565 ?
Co4 Co2 Ga6 58.99(6) 2_565 11_565 ?
Ga4 Co2 Ga6 58.99(6) 1_565 11_565 ?
Co4 Co2 Ga6 58.99(6) 1_565 11_565 ?
Ga6 Co2 Ga6 59.80(12) 1_565 11_565 ?
Co6 Co2 Ga6 59.80(12) 1_565 11_565 ?
Co6 Co2 Ga6 0.00(9) 11_565 11_565 ?
Co8 Co3 Ga8 60.2 . 11 ?
Co8 Co3 Co8 60.18(12) . 11 ?
Ga8 Co3 Co8 0.0 11 11 ?
Co8 Co3 Ga5 120.96(5) . 10_556 ?
Ga8 Co3 Ga5 120.96(5) 11 10_556 ?
Co8 Co3 Ga5 120.96(5) 11 10_556 ?
Co8 Co3 Co5 120.96(5) . 10_556 ?
Ga8 Co3 Co5 120.96(5) 11 10_556 ?
Co8 Co3 Co5 120.96(5) 11 10_556 ?
Ga5 Co3 Co5 0.0 10_556 10_556 ?
Co8 Co3 Co5 120.96(5) . . ?
Ga8 Co3 Co5 120.96(5) 11 . ?
Co8 Co3 Co5 120.96(5) 11 . ?
Ga5 Co3 Co5 107.0 10_556 . ?
Co5 Co3 Co5 107.04(15) 10_556 . ?
Co8 Co3 Co7 120.00(7) . . ?
Ga8 Co3 Co7 179.82(9) 11 . ?
Co8 Co3 Co7 179.82(9) 11 . ?
Ga5 Co3 Co7 58.98(7) 10_556 . ?
Co5 Co3 Co7 58.98(7) 10_556 . ?
Co5 Co3 Co7 58.98(7) . . ?
Co8 Co3 Ga7 179.82(9) . 11 ?
Ga8 Co3 Ga7 120.00(7) 11 11 ?
Co8 Co3 Ga7 120.00(7) 11 11 ?
Ga5 Co3 Ga7 58.98(7) 10_556 11 ?
Co5 Co3 Ga7 58.98(7) 10_556 11 ?
Co5 Co3 Ga7 58.98(7) . 11 ?
Co7 Co3 Ga7 59.8 . 11 ?
Co8 Co3 Co7 179.82(9) . 11 ?
Ga8 Co3 Co7 120.00(7) 11 11 ?
Co8 Co3 Co7 120.00(7) 11 11 ?
Ga5 Co3 Co7 58.98(7) 10_556 11 ?
Co5 Co3 Co7 58.98(7) 10_556 11 ?
Co5 Co3 Co7 58.98(7) . 11 ?
Co7 Co3 Co7 59.82(11) . 11 ?
Ga7 Co3 Co7 0.0 11 11 ?
Ga6 Co4 Co6 0.0 9 9 ?
Ga6 Co4 Ga6 118.28(9) 9 11 ?
Co6 Co4 Ga6 118.28(9) 9 11 ?
Ga6 Co4 Ga6 61.72(9) 9 3 ?
Co6 Co4 Ga6 61.72(9) 9 3 ?
Ga6 Co4 Ga6 180.00(13) 11 3 ?
Ga6 Co4 Co6 118.3 9 11 ?
Co6 Co4 Co6 118.28(9) 9 11 ?
Ga6 Co4 Co6 0.0 11 11 ?
Ga6 Co4 Co6 180.0 3 11 ?
Ga6 Co4 Co6 61.7 9 3 ?
Co6 Co4 Co6 61.72(9) 9 3 ?
Ga6 Co4 Co6 180.0 11 3 ?
Ga6 Co4 Co6 0.0 3 3 ?
Co6 Co4 Co6 180.00(13) 11 3 ?
Ga6 Co4 Co6 180.0 9 . ?
Co6 Co4 Co6 180.0 9 . ?
Ga6 Co4 Co6 61.7 11 . ?
Ga6 Co4 Co6 118.3 3 . ?
Co6 Co4 Co6 61.72(9) 11 . ?
Co6 Co4 Co6 118.28(9) 3 . ?
Ga6 Co4 Co2 118.13(6) 9 1_545 ?
Co6 Co4 Co2 118.13(6) 9 1_545 ?
Ga6 Co4 Co2 61.87(6) 11 1_545 ?
Ga6 Co4 Co2 118.13(6) 3 1_545 ?
Co6 Co4 Co2 61.87(6) 11 1_545 ?
Co6 Co4 Co2 118.13(6) 3 1_545 ?
Co6 Co4 Co2 61.87(6) . 1_545 ?
Ga6 Co4 Ga2 118.13(6) 9 1_545 ?
Co6 Co4 Ga2 118.13(6) 9 1_545 ?
Ga6 Co4 Ga2 61.87(6) 11 1_545 ?
Ga6 Co4 Ga2 118.13(6) 3 1_545 ?
Co6 Co4 Ga2 61.87(6) 11 1_545 ?
Co6 Co4 Ga2 118.13(6) 3 1_545 ?
Co6 Co4 Ga2 61.87(6) . 1_545 ?
Co2 Co4 Ga2 0.00(10) 1_545 1_545 ?
Ga6 Co4 Co2 61.87(6) 9 9_565 ?
Co6 Co4 Co2 61.87(6) 9 9_565 ?
Ga6 Co4 Co2 118.13(6) 11 9_565 ?
Ga6 Co4 Co2 61.87(6) 3 9_565 ?
Co6 Co4 Co2 118.13(6) 11 9_565 ?
Co6 Co4 Co2 61.87(6) 3 9_565 ?
Co6 Co4 Co2 118.13(6) . 9_565 ?
Co2 Co4 Co2 180.00(10) 1_545 9_565 ?
Ga2 Co4 Co2 180.0 1_545 9_565 ?
Ga6 Co4 Ga2 61.87(6) 9 9_565 ?
Co6 Co4 Ga2 61.87(6) 9 9_565 ?
Ga6 Co4 Ga2 118.13(6) 11 9_565 ?
Ga6 Co4 Ga2 61.87(6) 3 9_565 ?
Co6 Co4 Ga2 118.13(6) 11 9_565 ?
Co6 Co4 Ga2 61.87(6) 3 9_565 ?
Co6 Co4 Ga2 118.13(6) . 9_565 ?
Co2 Co4 Ga2 180.00(10) 1_545 9_565 ?
Ga2 Co4 Ga2 180.00(10) 1_545 9_565 ?
Co2 Co4 Ga2 0.00(10) 9_565 9_565 ?
Ga1 Co5 Co1 0.0 9_565 9_565 ?
Ga1 Co5 Ga8 61.88(7) 9_565 7_455 ?
Co1 Co5 Ga8 61.88(7) 9_565 7_455 ?
Ga1 Co5 Co8 61.88(7) 9_565 7_455 ?
Co1 Co5 Co8 61.88(7) 9_565 7_455 ?
Ga8 Co5 Co8 0.0 7_455 7_455 ?
Ga1 Co5 Ga8 61.88(7) 9_565 13 ?
Co1 Co5 Ga8 61.88(7) 9_565 13 ?
Ga8 Co5 Ga8 61.83(9) 7_455 13 ?
Co8 Co5 Ga8 61.83(9) 7_455 13 ?
Ga1 Co5 Co8 61.88(7) 9_565 13 ?
Co1 Co5 Co8 61.88(7) 9_565 13 ?
Ga8 Co5 Co8 61.8 7_455 13 ?
Co8 Co5 Co8 61.83(9) 7_455 13 ?
Ga8 Co5 Co8 0.0 13 13 ?
Ga1 Co5 Co7 118.16(10) 9_565 . ?
Co1 Co5 Co7 118.16(10) 9_565 . ?
Ga8 Co5 Co7 179.97(13) 7_455 . ?
Co8 Co5 Co7 179.97(13) 7_455 . ?
Ga8 Co5 Co7 118.19(5) 13 . ?
Co8 Co5 Co7 118.19(5) 13 . ?
Ga1 Co5 Co7 118.16(10) 9_565 11 ?
Co1 Co5 Co7 118.16(10) 9_565 11 ?
Ga8 Co5 Co7 118.19(5) 7_455 11 ?
Co8 Co5 Co7 118.19(5) 7_455 11 ?
Ga8 Co5 Co7 179.97(13) 13 11 ?
Co8 Co5 Co7 179.97(13) 13 11 ?
Co7 Co5 Co7 61.78(8) . 11 ?
Ga1 Co5 Ga7 118.16(10) 9_565 11 ?
Co1 Co5 Ga7 118.16(10) 9_565 11 ?
Ga8 Co5 Ga7 118.19(5) 7_455 11 ?
Co8 Co5 Ga7 118.19(5) 7_455 11 ?
Ga8 Co5 Ga7 179.97(13) 13 11 ?
Co8 Co5 Ga7 179.97(13) 13 11 ?
Co7 Co5 Ga7 61.8 . 11 ?
Co7 Co5 Ga7 0.00(11) 11 11 ?
Ga1 Co5 Co3 179.89(13) 9_565 . ?
Co1 Co5 Co3 179.89(13) 9_565 . ?
Ga8 Co5 Co3 118.04(9) 7_455 . ?
Co8 Co5 Co3 118.04(9) 7_455 . ?
Ga8 Co5 Co3 118.04(9) 13 . ?
Co8 Co5 Co3 118.04(9) 13 . ?
Co7 Co5 Co3 61.93(6) . . ?
Co7 Co5 Co3 61.93(6) 11 . ?
Ga7 Co5 Co3 61.93(6) 11 . ?
Ga6 Co6 Co6 0.0 11_655 11_655 ?
Ga6 Co6 Ga1 60.10(6) 11_655 5_545 ?
Co6 Co6 Ga1 60.10(6) 11_655 5_545 ?
Ga6 Co6 Co1 60.10(6) 11_655 5_545 ?
Co6 Co6 Co1 60.10(6) 11_655 5_545 ?
Ga1 Co6 Co1 0.0 5_545 5_545 ?
Ga6 Co6 Co4 120.86(5) 11_655 . ?
Co6 Co6 Co4 120.86(5) 11_655 . ?
Ga1 Co6 Co4 120.86(4) 5_545 . ?
Co1 Co6 Co4 120.86(4) 5_545 . ?
Ga6 Co6 Ga4 120.86(5) 11_655 2 ?
Co6 Co6 Ga4 120.86(5) 11_655 2 ?
Ga1 Co6 Ga4 120.86(4) 5_545 2 ?
Co1 Co6 Ga4 120.86(4) 5_545 2 ?
Co4 Co6 Ga4 107.3 . 2 ?
Ga6 Co6 Co4 120.86(5) 11_655 2 ?
Co6 Co6 Co4 120.86(5) 11_655 2 ?
Ga1 Co6 Co4 120.86(4) 5_545 2 ?
Co1 Co6 Co4 120.86(4) 5_545 2 ?
Co4 Co6 Co4 107.32(9) . 2 ?
Ga4 Co6 Co4 0.0 2 2 ?
Ga6 Co6 Ga6 180.0 11_655 11 ?
Co6 Co6 Ga6 180.0 11_655 11 ?
Ga1 Co6 Ga6 119.91(6) 5_545 11 ?
Co1 Co6 Ga6 119.91(6) 5_545 11 ?
Co4 Co6 Ga6 59.14(5) . 11 ?
Ga4 Co6 Ga6 59.14(5) 2 11 ?
Co4 Co6 Ga6 59.14(5) 2 11 ?
Ga6 Co6 Co6 180.0 11_655 11 ?
Co6 Co6 Co6 180.0 11_655 11 ?
Ga1 Co6 Co6 119.91(6) 5_545 11 ?
Co1 Co6 Co6 119.91(6) 5_545 11 ?
Co4 Co6 Co6 59.14(5) . 11 ?
Ga4 Co6 Co6 59.14(5) 2 11 ?
Co4 Co6 Co6 59.14(5) 2 11 ?
Ga6 Co6 Co6 0.0 11 11 ?
Ga6 Co6 Ga2 119.90(6) 11_655 1_545 ?
Co6 Co6 Ga2 119.90(6) 11_655 1_545 ?
Ga1 Co6 Ga2 179.99(11) 5_545 1_545 ?
Co1 Co6 Ga2 179.99(11) 5_545 1_545 ?
Co4 Co6 Ga2 59.14(5) . 1_545 ?
Ga4 Co6 Ga2 59.14(5) 2 1_545 ?
Co4 Co6 Ga2 59.14(5) 2 1_545 ?
Ga6 Co6 Ga2 60.10(6) 11 1_545 ?
Co6 Co6 Ga2 60.10(6) 11 1_545 ?
Ga6 Co6 Co2 119.90(6) 11_655 1_545 ?
Co6 Co6 Co2 119.90(6) 11_655 1_545 ?
Ga1 Co6 Co2 179.99(11) 5_545 1_545 ?
Co1 Co6 Co2 179.99(11) 5_545 1_545 ?
Co4 Co6 Co2 59.14(5) . 1_545 ?
Ga4 Co6 Co2 59.14(5) 2 1_545 ?
Co4 Co6 Co2 59.14(5) 2 1_545 ?
Ga6 Co6 Co2 60.10(6) 11 1_545 ?
Co6 Co6 Co2 60.10(6) 11 1_545 ?
Ga2 Co6 Co2 0.0 1_545 1_545 ?
Ga7 Co7 Co7 0.0 11_655 11_655 ?
Ga7 Co7 Ga2 60.05(5) 11_655 5_545 ?
Co7 Co7 Ga2 60.05(5) 11_655 5_545 ?
Ga7 Co7 Co2 60.05(5) 11_655 5_545 ?
Co7 Co7 Co2 60.05(5) 11_655 5_545 ?
Ga2 Co7 Co2 0.0 5_545 5_545 ?
Ga7 Co7 Ga5 120.89(4) 11_655 10_556 ?
Co7 Co7 Ga5 120.89(4) 11_655 10_556 ?
Ga2 Co7 Ga5 120.92(6) 5_545 10_556 ?
Co2 Co7 Ga5 120.92(6) 5_545 10_556 ?
Ga7 Co7 Co5 120.89(4) 11_655 10_556 ?
Co7 Co7 Co5 120.89(4) 11_655 10_556 ?
Ga2 Co7 Co5 120.92(6) 5_545 10_556 ?
Co2 Co7 Co5 120.92(6) 5_545 10_556 ?
Ga5 Co7 Co5 0.0 10_556 10_556 ?
Ga7 Co7 Co5 120.89(4) 11_655 . ?
Co7 Co7 Co5 120.89(4) 11_655 . ?
Ga2 Co7 Co5 120.92(6) 5_545 . ?
Co2 Co7 Co5 120.92(6) 5_545 . ?
Ga5 Co7 Co5 107.2 10_556 . ?
Co5 Co7 Co5 107.22(10) 10_556 . ?
Ga7 Co7 Ga7 180.0 11_655 11 ?
Co7 Co7 Ga7 180.0 11_655 11 ?
Ga2 Co7 Ga7 119.94(5) 5_545 11 ?
Co2 Co7 Ga7 119.94(5) 5_545 11 ?
Ga5 Co7 Ga7 59.11(4) 10_556 11 ?
Co5 Co7 Ga7 59.11(4) 10_556 11 ?
Co5 Co7 Ga7 59.11(4) . 11 ?
Ga7 Co7 Co7 180.0 11_655 11 ?
Co7 Co7 Co7 180.0 11_655 11 ?
Ga2 Co7 Co7 119.94(5) 5_545 11 ?
Co2 Co7 Co7 119.94(5) 5_545 11 ?
Ga5 Co7 Co7 59.11(4) 10_556 11 ?
Co5 Co7 Co7 59.11(4) 10_556 11 ?
Co5 Co7 Co7 59.11(4) . 11 ?
Ga7 Co7 Co7 0.0 11 11 ?
Ga7 Co7 Co3 119.91(6) 11_655 . ?
Co7 Co7 Co3 119.91(6) 11_655 . ?
Ga2 Co7 Co3 179.96(9) 5_545 . ?
Co2 Co7 Co3 179.96(9) 5_545 . ?
Ga5 Co7 Co3 59.09(6) 10_556 . ?
Co5 Co7 Co3 59.09(6) 10_556 . ?
Co5 Co7 Co3 59.09(6) . . ?
Ga7 Co7 Co3 60.09(6) 11 . ?
Co7 Co7 Co3 60.09(6) 11 . ?
Co3 Co8 Ga8 59.91(6) . 11 ?
Co3 Co8 Co8 59.91(6) . 11 ?
Ga8 Co8 Co8 0.0 11 11 ?
Co3 Co8 Ga5 121.00(7) . 6 ?
Ga8 Co8 Ga5 120.91(4) 11 6 ?
Co8 Co8 Ga5 120.91(4) 11 6 ?
Co3 Co8 Co5 121.00(7) . 6 ?
Ga8 Co8 Co5 120.91(4) 11 6 ?
Co8 Co8 Co5 120.91(4) 11 6 ?
Ga5 Co8 Co5 0.0 6 6 ?
Co3 Co8 Ga5 121.00(7) . 13 ?
Ga8 Co8 Ga5 120.91(4) 11 13 ?
Co8 Co8 Ga5 120.91(4) 11 13 ?
Ga5 Co8 Ga5 107.15(9) 6 13 ?
Co5 Co8 Ga5 107.15(9) 6 13 ?
Co3 Co8 Co5 121.00(7) . 13 ?
Ga8 Co8 Co5 120.91(4) 11 13 ?
Co8 Co8 Co5 120.91(4) 11 13 ?
Ga5 Co8 Co5 107.2 6 13 ?
Co5 Co8 Co5 107.15(9) 6 13 ?
Ga5 Co8 Co5 0.0 13 13 ?
Co3 Co8 Ga8 120.09(6) . 11_655 ?
Ga8 Co8 Ga8 180.0 11 11_655 ?
Co8 Co8 Ga8 180.0 11 11_655 ?
Ga5 Co8 Ga8 59.08(4) 6 11_655 ?
Co5 Co8 Ga8 59.08(4) 6 11_655 ?
Ga5 Co8 Ga8 59.08(4) 13 11_655 ?
Co5 Co8 Ga8 59.08(4) 13 11_655 ?
Co3 Co8 Co8 120.09(6) . 11_655 ?
Ga8 Co8 Co8 180.0 11 11_655 ?
Co8 Co8 Co8 180.0 11 11_655 ?
Ga5 Co8 Co8 59.08(4) 6 11_655 ?
Co5 Co8 Co8 59.08(4) 6 11_655 ?
Ga5 Co8 Co8 59.08(4) 13 11_655 ?
Co5 Co8 Co8 59.08(4) 13 11_655 ?
Ga8 Co8 Co8 0.0 11_655 11_655 ?
Co3 Co8 Co1 179.90(10) . 5_545 ?
Ga8 Co8 Co1 119.99(5) 11 5_545 ?
Co8 Co8 Co1 119.99(5) 11 5_545 ?
Ga5 Co8 Co1 59.03(6) 6 5_545 ?
Co5 Co8 Co1 59.03(6) 6 5_545 ?
Ga5 Co8 Co1 59.03(6) 13 5_545 ?
Co5 Co8 Co1 59.03(6) 13 5_545 ?
Ga8 Co8 Co1 60.01(5) 11_655 5_545 ?
Co8 Co8 Co1 60.01(5) 11_655 5_545 ?
Co3 Co8 Ga1 179.90(10) . 5_545 ?
Ga8 Co8 Ga1 119.99(5) 11 5_545 ?
Co8 Co8 Ga1 119.99(5) 11 5_545 ?
Ga5 Co8 Ga1 59.03(6) 6 5_545 ?
Co5 Co8 Ga1 59.03(6) 6 5_545 ?
Ga5 Co8 Ga1 59.03(6) 13 5_545 ?
Co5 Co8 Ga1 59.03(6) 13 5_545 ?
Ga8 Co8 Ga1 60.01(5) 11_655 5_545 ?
Co8 Co8 Ga1 60.01(5) 11_655 5_545 ?
Co1 Co8 Ga1 0.00(6) 5_545 5_545 ?
Ga2 Mg1 Co2 0.0 9_565 9_565 ?
Ga2 Mg1 Ga7 49.37(11) 9_565 7_455 ?
Co2 Mg1 Ga7 49.37(11) 9_565 7_455 ?
Ga2 Mg1 Co7 49.37(11) 9_565 7_455 ?
Co2 Mg1 Co7 49.37(11) 9_565 7_455 ?
Ga7 Mg1 Co7 0.0 7_455 7_455 ?
Ga2 Mg1 Ga7 49.37(11) 9_565 13 ?
Co2 Mg1 Ga7 49.37(11) 9_565 13 ?
Ga7 Mg1 Ga7 49.28(12) 7_455 13 ?
Co7 Mg1 Ga7 49.28(12) 7_455 13 ?
Ga2 Mg1 Co7 49.37(11) 9_565 13 ?
Co2 Mg1 Co7 49.37(11) 9_565 13 ?
Ga7 Mg1 Co7 49.3 7_455 13 ?
Co7 Mg1 Co7 49.28(12) 7_455 13 ?
Ga7 Mg1 Co7 0.0 13 13 ?
Ga2 Mg1 Ga1 116.34(11) 9_565 5_545 ?
Co2 Mg1 Ga1 116.34(11) 9_565 5_545 ?
Ga7 Mg1 Ga1 144.11(16) 7_455 5_545 ?
Co7 Mg1 Ga1 144.11(16) 7_455 5_545 ?
Ga7 Mg1 Ga1 95.41(7) 13 5_545 ?
Co7 Mg1 Ga1 95.41(7) 13 5_545 ?
Ga2 Mg1 Co1 116.34(11) 9_565 5_545 ?
Co2 Mg1 Co1 116.34(11) 9_565 5_545 ?
Ga7 Mg1 Co1 144.11(16) 7_455 5_545 ?
Co7 Mg1 Co1 144.11(16) 7_455 5_545 ?
Ga7 Mg1 Co1 95.41(7) 13 5_545 ?
Co7 Mg1 Co1 95.41(7) 13 5_545 ?
Ga1 Mg1 Co1 0.0 5_545 5_545 ?
Ga2 Mg1 Co1 116.34(11) 9_565 5_445 ?
Co2 Mg1 Co1 116.34(11) 9_565 5_445 ?
Ga7 Mg1 Co1 95.41(7) 7_455 5_445 ?
Co7 Mg1 Co1 95.41(7) 7_455 5_445 ?
Ga7 Mg1 Co1 144.11(16) 13 5_445 ?
Co7 Mg1 Co1 144.11(16) 13 5_445 ?
Ga1 Mg1 Co1 118.3 5_545 5_445 ?
Co1 Mg1 Co1 118.3(2) 5_545 5_445 ?
Ga2 Mg1 Ga1 116.34(11) 9_565 5_445 ?
Co2 Mg1 Ga1 116.34(11) 9_565 5_445 ?
Ga7 Mg1 Ga1 95.41(7) 7_455 5_445 ?
Co7 Mg1 Ga1 95.41(7) 7_455 5_445 ?
Ga7 Mg1 Ga1 144.11(16) 13 5_445 ?
Co7 Mg1 Ga1 144.11(16) 13 5_445 ?
Ga1 Mg1 Ga1 118.3(2) 5_545 5_445 ?
Co1 Mg1 Ga1 118.3(2) 5_545 5_445 ?
Co1 Mg1 Ga1 0.00(10) 5_445 5_445 ?
Ga2 Mg1 Co6 95.40(14) 9_565 . ?
Co2 Mg1 Co6 95.40(14) 9_565 . ?
Ga7 Mg1 Co6 144.2(2) 7_455 . ?
Co7 Mg1 Co6 144.2(2) 7_455 . ?
Ga7 Mg1 Co6 116.32(12) 13 . ?
Co7 Mg1 Co6 116.32(12) 13 . ?
Ga1 Mg1 Co6 49.45(9) 5_545 . ?
Co1 Mg1 Co6 49.45(9) 5_545 . ?
Co1 Mg1 Co6 96.14(17) 5_445 . ?
Ga1 Mg1 Co6 96.14(17) 5_445 . ?
Ga6 Mg2 Co6 0.0 7_455 7_455 ?
Ga6 Mg2 Ga6 49.44(12) 7_455 13 ?
Co6 Mg2 Ga6 49.44(12) 7_455 13 ?
Ga6 Mg2 Co6 49.4 7_455 13 ?
Co6 Mg2 Co6 49.44(12) 7_455 13 ?
Ga6 Mg2 Co6 0.0 13 13 ?
Ga6 Mg2 Ga6 116.35(15) 7_455 15 ?
Co6 Mg2 Ga6 116.35(15) 7_455 15 ?
Ga6 Mg2 Ga6 95.42(11) 13 15 ?
Co6 Mg2 Ga6 95.42(11) 13 15 ?
Ga6 Mg2 Co6 116.4 7_455 15 ?
Co6 Mg2 Co6 116.35(15) 7_455 15 ?
Ga6 Mg2 Co6 95.4 13 15 ?
Co6 Mg2 Co6 95.42(11) 13 15 ?
Ga6 Mg2 Co6 0.0 15 15 ?
Ga6 Mg2 Ga6 95.42(11) 7_455 5_455 ?
Co6 Mg2 Ga6 95.42(11) 7_455 5_455 ?
Ga6 Mg2 Ga6 116.35(15) 13 5_455 ?
Co6 Mg2 Ga6 116.35(15) 13 5_455 ?
Ga6 Mg2 Ga6 49.38(13) 15 5_455 ?
Co6 Mg2 Ga6 49.38(13) 15 5_455 ?
Ga6 Mg2 Co6 95.4 7_455 5_455 ?
Co6 Mg2 Co6 95.42(11) 7_455 5_455 ?
Ga6 Mg2 Co6 116.4 13 5_455 ?
Co6 Mg2 Co6 116.35(15) 13 5_455 ?
Ga6 Mg2 Co6 49.4 15 5_455 ?
Co6 Mg2 Co6 49.38(13) 15 5_455 ?
Ga6 Mg2 Co6 0.0 5_455 5_455 ?
Ga6 Mg2 Co2 144.29(14) 7_455 5_545 ?
Co6 Mg2 Co2 144.29(14) 7_455 5_545 ?
Ga6 Mg2 Co2 95.38(7) 13 5_545 ?
Co6 Mg2 Co2 95.38(7) 13 5_545 ?
Ga6 Mg2 Co2 52.59(9) 15 5_545 ?
Co6 Mg2 Co2 52.59(9) 15 5_545 ?
Ga6 Mg2 Co2 96.31(16) 5_455 5_545 ?
Co6 Mg2 Co2 96.31(16) 5_455 5_545 ?
Ga6 Mg2 Ga2 144.29(14) 7_455 5_545 ?
Co6 Mg2 Ga2 144.29(14) 7_455 5_545 ?
Ga6 Mg2 Ga2 95.38(7) 13 5_545 ?
Co6 Mg2 Ga2 95.38(7) 13 5_545 ?
Ga6 Mg2 Ga2 52.59(9) 15 5_545 ?
Co6 Mg2 Ga2 52.59(9) 15 5_545 ?
Ga6 Mg2 Ga2 96.31(16) 5_455 5_545 ?
Co6 Mg2 Ga2 96.31(16) 5_455 5_545 ?
Co2 Mg2 Ga2 0.00(11) 5_545 5_545 ?
Ga6 Mg2 Co2 95.38(7) 7_455 5_445 ?
Co6 Mg2 Co2 95.38(7) 7_455 5_445 ?
Ga6 Mg2 Co2 144.29(14) 13 5_445 ?
Co6 Mg2 Co2 144.29(14) 13 5_445 ?
Ga6 Mg2 Co2 96.31(16) 15 5_445 ?
Co6 Mg2 Co2 96.31(16) 15 5_445 ?
Ga6 Mg2 Co2 52.59(9) 5_455 5_445 ?
Co6 Mg2 Co2 52.59(9) 5_455 5_445 ?
Co2 Mg2 Co2 118.37(18) 5_545 5_445 ?
Ga2 Mg2 Co2 118.4 5_545 5_445 ?
Ga6 Mg2 Ga2 95.38(7) 7_455 5_445 ?
Co6 Mg2 Ga2 95.38(7) 7_455 5_445 ?
Ga6 Mg2 Ga2 144.29(14) 13 5_445 ?
Co6 Mg2 Ga2 144.29(14) 13 5_445 ?
Ga6 Mg2 Ga2 96.31(16) 15 5_445 ?
Co6 Mg2 Ga2 96.31(16) 15 5_445 ?
Ga6 Mg2 Ga2 52.59(9) 5_455 5_445 ?
Co6 Mg2 Ga2 52.59(9) 5_455 5_445 ?
Co2 Mg2 Ga2 118.37(18) 5_545 5_445 ?
Ga2 Mg2 Ga2 118.37(18) 5_545 5_445 ?
Co2 Mg2 Ga2 0.00(11) 5_445 5_445 ?
Ga3 Mg Co3 0.0 13_556 13_556 ?
Ga3 Mg Ga3 118.58(18) 13_556 13_456 ?
Co3 Mg Ga3 118.58(18) 13_556 13_456 ?
Ga3 Mg Co3 118.6 13_556 13_456 ?
Co3 Mg Co3 118.58(18) 13_556 13_456 ?
Ga3 Mg Co3 0.0 13_456 13_456 ?
Ga3 Mg Ga7 96.38(15) 13_556 7_456 ?
Co3 Mg Ga7 96.38(15) 13_556 7_456 ?
Ga3 Mg Ga7 52.83(8) 13_456 7_456 ?
Co3 Mg Ga7 52.83(8) 13_456 7_456 ?
Ga3 Mg Co7 96.38(15) 13_556 7_456 ?
Co3 Mg Co7 96.38(15) 13_556 7_456 ?
Ga3 Mg Co7 52.83(8) 13_456 7_456 ?
Co3 Mg Co7 52.83(8) 13_456 7_456 ?
Ga7 Mg Co7 0.0 7_456 7_456 ?
Ga3 Mg Ga7 52.83(8) 13_556 13_556 ?
Co3 Mg Ga7 52.83(8) 13_556 13_556 ?
Ga3 Mg Ga7 96.38(15) 13_456 13_556 ?
Co3 Mg Ga7 96.38(15) 13_456 13_556 ?
Ga7 Mg Ga7 49.16(11) 7_456 13_556 ?
Co7 Mg Ga7 49.16(11) 7_456 13_556 ?
Ga3 Mg Co7 52.83(8) 13_556 13_556 ?
Co3 Mg Co7 52.83(8) 13_556 13_556 ?
Ga3 Mg Co7 96.38(15) 13_456 13_556 ?
Co3 Mg Co7 96.38(15) 13_456 13_556 ?
Ga7 Mg Co7 49.2 7_456 13_556 ?
Co7 Mg Co7 49.16(11) 7_456 13_556 ?
Ga7 Mg Co7 0.0 13_556 13_556 ?
Ga3 Mg Co3 116.0 13_556 . ?
Co3 Mg Co3 116.02(9) 13_556 . ?
Ga3 Mg Co3 116.0 13_456 . ?
Co3 Mg Co3 116.02(9) 13_456 . ?
Ga7 Mg Co3 144.03(14) 7_456 . ?
Co7 Mg Co3 144.03(14) 7_456 . ?
Ga7 Mg Co3 144.03(14) 13_556 . ?
Co7 Mg Co3 144.03(14) 13_556 . ?
Ga3 Mg Co8 95.34(6) 13_556 . ?
Co3 Mg Co8 95.34(6) 13_556 . ?
Ga3 Mg Co8 144.15(14) 13_456 . ?
Co3 Mg Co8 144.15(14) 13_456 . ?
Ga7 Mg Co8 116.14(16) 7_456 . ?
Co7 Mg Co8 116.14(16) 7_456 . ?
Ga7 Mg Co8 95.36(11) 13_556 . ?
Co7 Mg Co8 95.36(11) 13_556 . ?
Co3 Mg Co8 49.19(9) . . ?

loop_
_geom_bond_atom_site_label_1
_geom_bond_atom_site_label_2
_geom_bond_distance
_geom_bond_site_symmetry_2
_geom_bond_publ_flag
Co1 Ga6 2.430(3) 5_455 ?
Co1 Co6 2.430(3) 5_455 ?
Co1 Ga6 2.430(3) 15 ?
Co1 Co6 2.430(3) 15 ?
Co1 Ga5 2.494(3) 2_565 ?
Co1 Co5 2.494(3) 2_565 ?
Co1 Ga5 2.494(3) 9_565 ?
Co1 Co5 2.494(3) 9_565 ?
Co1 Ga8 2.565(3) 15 ?
Co1 Co8 2.565(3) 15 ?
Co1 Co8 2.565(3) 5_455 ?
Co1 Ga8 2.565(3) 5_455 ?
Co2 Ga7 2.417(3) 5_455 ?
Co2 Co7 2.417(3) 5_455 ?
Co2 Ga7 2.417(3) 15 ?
Co2 Co7 2.417(3) 15 ?
Co2 Ga4 2.5028(17) 2_565 ?
Co2 Co4 2.5028(17) 2_565 ?
Co2 Ga4 2.5028(17) 1_565 ?
Co2 Co4 2.5028(17) 1_565 ?
Co2 Ga6 2.571(3) 1_565 ?
Co2 Co6 2.571(3) 1_565 ?
Co2 Co6 2.571(3) 11_565 ?
Co2 Ga6 2.571(3) 11_565 ?
Co3 Co8 2.417(3) . ?
Co3 Ga8 2.417(3) 11 ?
Co3 Co8 2.417(3) 11 ?
Co3 Ga5 2.509(3) 10_556 ?
Co3 Co5 2.509(3) 10_556 ?
Co3 Co5 2.509(3) . ?
Co3 Co7 2.581(3) . ?
Co3 Ga7 2.581(3) 11 ?
Co3 Co7 2.581(3) 11 ?
Co4 Ga6 2.4986(14) 9 ?
Co4 Co6 2.4986(14) 9 ?
Co4 Ga6 2.4986(14) 11 ?
Co4 Ga6 2.4986(14) 3 ?
Co4 Co6 2.4986(14) 11 ?
Co4 Co6 2.4986(14) 3 ?
Co4 Co6 2.4986(14) . ?
Co4 Co2 2.5028(17) 1_545 ?
Co4 Ga2 2.5028(17) 1_545 ?
Co4 Co2 2.5028(17) 9_565 ?
Co4 Ga2 2.5028(17) 9_565 ?
Co5 Ga1 2.494(3) 9_565 ?
Co5 Co1 2.494(3) 9_565 ?
Co5 Ga8 2.495(2) 7_455 ?
Co5 Co8 2.495(2) 7_455 ?
Co5 Ga8 2.495(2) 13 ?
Co5 Co8 2.495(2) 13 ?
Co5 Co7 2.506(2) . ?
Co5 Co7 2.506(2) 11 ?
Co5 Ga7 2.506(2) 11 ?
Co6 Ga6 2.424(5) 11_655 ?
Co6 Co6 2.424(5) 11_655 ?
Co6 Ga1 2.430(3) 5_545 ?
Co6 Co1 2.430(3) 5_545 ?
Co6 Ga4 2.4986(14) 2 ?
Co6 Co4 2.4986(14) 2 ?
Co6 Ga6 2.563(5) 11 ?
Co6 Co6 2.563(5) 11 ?
Co6 Ga2 2.571(3) 1_545 ?
Co6 Co2 2.571(3) 1_545 ?
Co7 Ga7 2.413(4) 11_655 ?
Co7 Co7 2.413(4) 11_655 ?
Co7 Ga2 2.417(3) 5_545 ?
Co7 Co2 2.417(3) 5_545 ?
Co7 Ga5 2.506(2) 10_556 ?
Co7 Co5 2.506(2) 10_556 ?
Co7 Ga7 2.574(4) 11 ?
Co7 Co7 2.574(4) 11 ?
Co8 Ga8 2.423(4) 11 ?
Co8 Co8 2.423(4) 11 ?
Co8 Ga5 2.495(2) 6 ?
Co8 Co5 2.495(2) 6 ?
Co8 Ga5 2.495(2) 13 ?
Co8 Co5 2.495(2) 13 ?
Co8 Ga8 2.564(4) 11_655 ?
Co8 Co8 2.564(4) 11_655 ?
Co8 Co1 2.565(3) 5_545 ?
Co8 Ga1 2.565(3) 5_545 ?
Mg1 Ga2 2.894(6) 9_565 ?
Mg1 Co2 2.894(6) 9_565 ?
Mg1 Ga7 2.894(6) 7_455 ?
Mg1 Co7 2.894(6) 7_455 ?
Mg1 Ga7 2.894(6) 13 ?
Mg1 Co7 2.894(6) 13 ?
Mg1 Ga1 2.905(3) 5_545 ?
Mg1 Co1 2.905(3) 5_545 ?
Mg1 Co1 2.905(3) 5_445 ?
Mg1 Ga1 2.905(3) 5_445 ?
Mg2 Ga6 2.898(5) 7_455 ?
Mg2 Co6 2.898(5) 7_455 ?
Mg2 Ga6 2.898(5) 13 ?
Mg2 Co6 2.898(5) 13 ?
Mg2 Ga6 2.901(5) 15 ?
Mg2 Co6 2.901(5) 15 ?
Mg2 Ga6 2.901(5) 5_455 ?
Mg2 Co6 2.901(5) 5_455 ?
Mg2 Co2 2.903(3) 5_545 ?
Mg2 Ga2 2.903(3) 5_545 ?
Mg2 Co2 2.903(3) 5_445 ?
Mg2 Ga2 2.903(3) 5_445 ?
Mg Ga3 2.900(3) 13_556 ?
Mg Co3 2.900(3) 13_556 ?
Mg Ga3 2.900(3) 13_456 ?
Mg Co3 2.900(3) 13_456 ?
Mg Ga7 2.901(5) 7_456 ?
Mg Co7 2.901(5) 7_456 ?
Mg Ga7 2.901(5) 13_556 ?
Mg Co7 2.901(5) 13_556 ?

_cod_database_fobs_code 2312138
